data_2010396
loop_
_publ_author_name
'Gainsford, G.J.'
'Kemmitt, T.'
'Milestone, N.B.'

_publ_section_title
;
 Sodium Bis[1,2-ethanediolato(2--)](hydroxyethoxo)silicate(1--)
 Acetonitrile Solvate,
 Na[Si(C~2~H~4~O~2~)~2~(C~2~H~5~O~2~)].0.25C~2~H~3~N
;
_journal_issue 1
_journal_name_full 'Acta Crystallographica Section C'
_journal_page_first 8
_journal_page_last 10
_journal_paper_doi 10.1107/S010827019400702X
_journal_volume 51
_journal_year 1995
_chemical_formula_moiety 'C6 H13 Na1 O6 Si1,0.25(C2 H3 N1)'
_chemical_formula_sum 'C6.5 H13.75 N0.25 Na O6 Si'
_chemical_formula_weight 242.6
_space_group_crystal_system tetragonal
_space_group_IT_number 85
_space_group_name_Hall '-P 4a'
_space_group_name_H-M_alt 'P 4/n :2'
_atom_type_scat_source IntTabIV
_cell_angle_alpha 90
_cell_angle_beta 90
_cell_angle_gamma 90
_cell_formula_units_Z 8
_cell_length_a 15.963(4)
_cell_length_b 15.963(4)
_cell_length_c 8.525(3)
_cell_measurement_reflns_used 38
_cell_measurement_temperature 124
_cell_measurement_theta_max 13.9
_cell_measurement_theta_min 4.9
_cell_volume 2172.3(11)
_diffrn_measurement_device 'Nicolet P4'
_diffrn_measurement_method \w
_diffrn_radiation_type MoK\a
_diffrn_radiation_wavelength 0.71073
_diffrn_reflns_av_R_equivalents 0.012
_diffrn_reflns_limit_h_max 18
_diffrn_reflns_limit_h_min 0
_diffrn_reflns_limit_k_max 18
_diffrn_reflns_limit_k_min 0
_diffrn_reflns_limit_l_max 10
_diffrn_reflns_limit_l_min 0
_diffrn_reflns_number 2286
_diffrn_reflns_theta_max 25
_diffrn_standards_decay_% <2
_diffrn_standards_interval_count 97
_diffrn_standards_number 3
_exptl_absorpt_coefficient_mu 0.25
_exptl_absorpt_correction_type none
_exptl_crystal_colour Colourless
_exptl_crystal_density_diffrn 1.48
_exptl_crystal_description 'Approximately cubic'
_exptl_crystal_size_max 0.26
_exptl_crystal_size_mid 0.22
_exptl_crystal_size_min 0.22
_refine_diff_density_max 0.360
_refine_diff_density_min -0.260
_refine_ls_extinction_coef 0.67(10)
_refine_ls_extinction_method secondary
_refine_ls_goodness_of_fit_obs 0.93
_refine_ls_hydrogen_treatment refall
_refine_ls_number_parameters 189
_refine_ls_number_reflns 1211
_refine_ls_R_factor_obs 0.028
_refine_ls_shift/esd_max 0.025
_refine_ls_structure_factor_coef F
_refine_ls_weighting_details 'w= [\s^2^(F~o~) + 0.0005|F~o~|^2^]^-2^'
_refine_ls_weighting_scheme calc
_refine_ls_wR_factor_obs 0.033
_reflns_number_observed 1211
_reflns_number_total 2214
_reflns_observed_criterion I>=2.5\s(I)
_cod_data_source_file oh1063.cif
_cod_data_source_block oh1063_structure_1_of_1
_cod_depositor_comments
;
 Marking attached hydrogen atoms.

 Antanas Vaitkus,
 2017-03-24

    Adding symmetry operators '1/2-X,1/2-Y,Z' and '1/2-Y,X,Z' to the
    '_symmetry_equiv_pos_as_xyz' loop because supplemented set of
    symmetry operators are full set of 'P 4/n' spacegroup operators.

    Andrius Merkys
    2014-06-18


The following automatic conversions were performed:

'_refine_ls_weighting_scheme' value 'w= [\s^2^(F~o~) +
0.0005|F~o~|^2^]^-2^' was changed to 'calc'. New tag
'_refine_ls_weighting_details' was created. The value of the new tag
was set to 'w= [\s^2^(F~o~) + 0.0005|F~o~|^2^]^-2^'.

Automatic conversion script
Id: cif_fix_values 3143 2015-03-26 13:38:13Z robertas 
;
_cod_original_cell_volume 2172.0(10)
_cod_original_formula_sum 'C6.5 H13.75 N0.25 Na1 O6 Si1'
_cod_database_code 2010396

loop_
_space_group_symop_id
_space_group_symop_operation_xyz
1 X,Y,Z
2 1/2+X,1/2+Y,-Z
3 1/2+Y,-X,-Z
4 -Y,1/2+X,-Z
5 -X,-Y,-Z
6 Y,1/2-X,Z
7 1/2-X,1/2-Y,Z
8 1/2-Y,X,Z

loop_
_atom_site_label
_atom_site_fract_x
_atom_site_fract_y
_atom_site_fract_z
_atom_site_attached_hydrogens
Si(1) .83886(5) .01606(5) .12221(9) 0
Na(1) 1.00598(6) -.10193(6) .084410(10) 0
O(1) .89720(11) -.01969(12) -.0423(2) 0
O(2) .74907(11) -.01829(11) .0362(2) 0
O(3) .88689(12) .11043(11) .1000(2) 0
O(4) .77727(12) .06052(11) .2721(2) 0
O(5) .88880(12) -.05440(12) .2326(2) 0
O(6) 1.03154(12) -.12351(13) .3638(3) 0
N(1) .75 -.25 .5790(9) 0
C(1) .84469(19) -.0386(2) -.1722(3) 0
C(2) .76223(19) -.0678(2) -.1022(4) 0
C(3) .8558(2) .1775(2) .1952(4) 0
C(4) .8102(2) .1373(2) .3310(4) 0
C(5) .8992(2) -.0527(2) .3995(3) 0
C(6) .9534(2) -.1274(2) .4449(4) 0
C(7) .75 -.25 .4434(11) 0
C(8) .75 -.25 .2684(9) 3
H(1A) .868(2) -.082(2) -.238(4) 0
H(1B) .8325(18) .014(2) -.243(3) 0
H(2A) .7130(19) -.0570(18) -.182(3) 0
H(2B) .7655(16) -.1280(19) -.074(3) 0
H(3A) .908(2) .212(2) .232(4) 0
H(3B) .816(2) .211(2) .132(4) 0
H(4A) .7639(18) .1727(18) .373(3) 0
H(4B) .849(2) .125(2) .416(4) 0
H(5A) .9280(17) .0025(18) .430(3) 0
H(5B) .844(2) -.056(2) .455(4) 0
H(6A) .9213(18) -.1774(19) .414(3) 0
H(6B) .9638(19) -.125(2) .570(4) 0
H(06) 1.044(2) -.175(2) .334(4) 0

loop_
_geom_angle_atom_site_label_1
_geom_angle_atom_site_label_2
_geom_angle_atom_site_label_3
_geom_angle_site_symmetry_1
_geom_angle_site_symmetry_3
_geom_angle
_geom_angle_publ_flag
O(1) Si(1) O(2) . . 89.89(9) yes
O(1) Si(1) O(3) . . 87.73(9) yes
O(1) Si(1) O(4) . . 173.76(10) yes
O(1) Si(1) O(5) . . 88.75(9) yes
O(2) Si(1) O(3) . . 128.13(10) yes
O(2) Si(1) O(4) . . 88.40(9) yes
O(2) Si(1) O(5) . . 115.35(10) yes
O(3) Si(1) O(4) . . 88.61(9) yes
O(3) Si(1) O(5) . . 116.38(10) yes
O(4) Si(1) O(5) . . 97.41(10) yes
O(1) Na(1) O(1) . 5_755 87.62(7) yes
O(1) Na(1) O(2) . 6_655 109.58(7) yes
O(1) Na(1) O(3) . 5_755 104.86(8) yes
O(1) Na(1) O(5) . . 60.15(7) yes
O(1) Na(1) O(6) . . 129.00(8) yes
O(1) Na(1) O(2) 5_755 6_655 145.82(7) yes
O(1) Na(1) O(3) 5_755 . 59.68(6) yes
O(1) Na(1) O(5) 5_755 . 108.27(7) yes
O(1) Na(1) O(6) 5_755 . 98.40(7) yes
O(2) Na(1) O(3) 6_655 5_755 86.92(7) yes
O(2) Na(1) O(5) 6_655 . 105.90(7) yes
O(2) Na(1) O(6) 6_655 . 93.18(7) yes
O(3) Na(1) O(5) 5_755 . 162.62(8) yes
O(3) Na(1) O(6) 5_755 . 121.88(8) yes
O(5) Na(1) O(6) . . 70.04(7) yes
Si(1) O(1) C(1) . . 111.97(17) yes
Si(1) O(2) C(2) . . 114.11(16) yes
Si(1) O(3) C(3) . . 116.26(18) yes
Si(1) O(4) C(4) . . 113.35(17) yes
Si(1) O(5) C(5) . . 127.05(17) yes
O(1) C(1) C(2) . . 105.7(2) yes
O(2) C(2) C(1) . . 106.3(2) yes
O(3) C(3) C(4) . . 106.5(3) yes
O(4) C(4) C(3) . . 105.9(3) yes
O(5) C(5) C(6) . . 107.7(2) yes
O(6) C(6) C(5) . . 109.9(3) yes
N(1) C(7) C(8) . . 180.0 yes

loop_
_geom_bond_atom_site_label_1
_geom_bond_atom_site_label_2
_geom_bond_site_symmetry_1
_geom_bond_site_symmetry_2
_geom_bond_distance
_geom_bond_publ_flag
Si(1) O(1) . . 1.777(2) yes
Si(1) O(2) . . 1.701(2) yes
Si(1) O(3) . . 1.701(2) yes
Si(1) O(4) . . 1.762(2) yes
Si(1) O(5) . . 1.669(2) yes
Na(1) O(1) . . 2.430(2) yes
Na(1) O(1) . 5_755 2.508(2) yes
Na(1) O(2) . 6_655 2.416(2) yes
Na(1) O(3) . 5_755 2.327(2) yes
Na(1) O(5) . . 2.381(2) yes
Na(1) O(6) . . 2.441(3) yes
O(1) C(1) . . 1.422(3) yes
O(2) C(2) . . 1.436(3) yes
O(3) C(3) . . 1.432(4) yes
O(4) C(4) . . 1.424(4) yes
O(5) C(5) . . 1.433(3) yes
O(6) C(6) . . 1.428(4) yes
N(1) C(7) . . 1.156(12) yes
C(1) C(2) . . 1.519(4) yes
C(3) C(4) . . 1.511(5) yes
C(5) C(6) . . 1.522(4) yes
C(7) C(8) . . 1.492(12) yes

loop_
_geom_torsion_atom_site_label_1
_geom_torsion_atom_site_label_2
_geom_torsion_atom_site_label_3
_geom_torsion_atom_site_label_4
_geom_torsion
_geom_torsion_publ_flag
O(1) Si(1) O(2) C(2) 9.20(10) yes
O(4) Si(1) O(2) C(2) -176.8(2) yes
O(1) Si(1) O(3) C(3) 171.5(2) yes
O(4) Si(1) O(3) C(3) -3.4(2) yes
O(1) Si(1) O(4) C(4) -70.7(2) yes
O(3) Si(1) O(4) C(4) -16.70(10) yes
Si(1) O(1) C(1) C(2) -30.9(11) yes
Si(1) O(2) C(2) C(1) -27.8(11) yes
Si(1) O(3) C(3) C(4) 20.70(10) yes
Si(1) O(4) C(4) C(3) 30.4(2) yes
Si(1) O(5) C(5) C(6) -176.7(3) yes
O(1) C(1) C(2) O(2) 36.10(10) yes
O(3) C(3) C(4) O(4) -30.80(10) yes
O(5) C(5) C(6) O(6) 57.4(2) yes
O(2) Si(1) O(1) C(1) 13.8(2) yes
O(3) Si(1) O(1) C(1) -114.3(2) yes
O(4) Si(1) O(1) C(1) -60.3(2) yes
O(5) Si(1) O(1) C(1) 129.2(2) yes
O(3) Si(1) O(2) C(2) 96.2(2) yes
O(5) Si(1) O(2) C(2) -79.4(2) yes
O(2) Si(1) O(3) C(3) 83.5(2) yes
O(5) Si(1) O(3) C(3) -101.0(2) yes
O(2) Si(1) O(4) C(4) -144.9(2) yes
O(5) Si(1) O(4) C(4) 99.7(2) yes
O(1) Si(1) O(5) C(5) 158.5(2) yes
O(2) Si(1) O(5) C(5) -112.3(2) yes
O(3) Si(1) O(5) C(5) 71.6(2) yes
O(4) Si(1) O(5) C(5) -20.50(10) yes
